data_7224063
loop_
_publ_author_name
'Kunda, Uma Maheswara Rao'
'Yamada, Manabu'
'Katagiri, Hiroshi'
'Hamada, Fumio'

_publ_section_title
;
 Self-induced organic guest packed in three dimensional architecture based
 on hetero-alkali metallic sulfonatothiacalix[4]arene
;
_journal_name_full 'RSC Adv.'
_journal_paper_doi 10.1039/C5RA27640C
_journal_year 2016
_chemical_formula_moiety 'C24 H10 O16 S8 Na2 K4, C5 H5 N O, 7(H2 O)'
_chemical_formula_sum 'C29 H29 K4 N Na2 O24 S8'
_chemical_formula_weight 1234.39
_space_group_crystal_system monoclinic
_space_group_IT_number 14
_space_group_name_Hall '-P 2ybc'
_space_group_name_H-M_alt 'P 1 21/c 1'
_symmetry_space_group_name_Hall '-P 2ybc'
_symmetry_space_group_name_H-M 'P 1 21/c 1'
_atom_sites_solution_hydrogens mixed
_atom_sites_solution_primary direct
_atom_sites_solution_secondary difmap
_audit_creation_method SHELXL-2014/7
_audit_update_record
;
2015-12-14 deposited with the CCDC.
2016-01-27 downloaded from the CCDC.
;
_cell_angle_alpha 90
_cell_angle_beta 93.644(2)
_cell_angle_gamma 90
_cell_formula_units_Z 4
_cell_length_a 11.722(2)
_cell_length_b 14.440(3)
_cell_length_c 26.137(5)
_cell_measurement_reflns_used 10253
_cell_measurement_temperature 93
_cell_measurement_theta_max 30.4
_cell_measurement_theta_min 2.1
_cell_volume 4415.2(15)
_computing_cell_refinement 'CrystalClear-SM Expert 2.0 r15 (Rigaku, 2011)'
_computing_data_collection 'CrystalClear-SM Expert 2.0 r15 (Rigaku, 2011)'
_computing_data_reduction 'CrystalClear-SM Expert 2.0 r15 (Rigaku, 2011)'
_computing_molecular_graphics 'ORTEP-3 for Windows (Farrugia, 2012)'
_computing_publication_material 'Yadokari-XG (Wakita, Nemoto et al., 2009)'
_computing_structure_refinement 'SHELXL-2014/7 (Sheldrick, 2014)'
_computing_structure_solution 'SHELXS-97 (Sheldrick, 2008)'
_diffrn_ambient_temperature 93
_diffrn_detector_area_resol_mean 28.5714
_diffrn_measured_fraction_theta_full 0.998
_diffrn_measured_fraction_theta_max 0.998
_diffrn_measurement_device_type 'Rigaku Saturn'
_diffrn_measurement_method \w
_diffrn_radiation_type MoK\a
_diffrn_radiation_wavelength 0.71075
_diffrn_reflns_av_R_equivalents 0.0483
_diffrn_reflns_av_unetI/netI 0.0337
_diffrn_reflns_laue_measured_fraction_full 0.998
_diffrn_reflns_laue_measured_fraction_max 0.998
_diffrn_reflns_limit_h_max 15
_diffrn_reflns_limit_h_min -15
_diffrn_reflns_limit_k_max 18
_diffrn_reflns_limit_k_min -18
_diffrn_reflns_limit_l_max 33
_diffrn_reflns_limit_l_min -33
_diffrn_reflns_number 59784
_diffrn_reflns_point_group_measured_fraction_full 0.998
_diffrn_reflns_point_group_measured_fraction_max 0.998
_diffrn_reflns_theta_full 25.242
_diffrn_reflns_theta_max 27.530
_diffrn_reflns_theta_min 3.161
_diffrn_source 'Rotating Anode'
_exptl_absorpt_coefficient_mu 0.891
_exptl_absorpt_correction_T_max 1.000
_exptl_absorpt_correction_T_min 0.898
_exptl_absorpt_correction_type multi-scan
_exptl_absorpt_process_details '(REQAB; Jacobson, 1998)'
_exptl_crystal_colour Colorless
_exptl_crystal_density_diffrn 1.857
_exptl_crystal_description Platelet
_exptl_crystal_F_000 2512
_exptl_crystal_size_max 0.120
_exptl_crystal_size_mid 0.100
_exptl_crystal_size_min 0.050
_refine_diff_density_max 0.466
_refine_diff_density_min -0.697
_refine_diff_density_rms 0.086
_refine_ls_extinction_method none
_refine_ls_goodness_of_fit_ref 1.123
_refine_ls_hydrogen_treatment mixed
_refine_ls_matrix_type full
_refine_ls_number_parameters 671
_refine_ls_number_reflns 10140
_refine_ls_number_restraints 21
_refine_ls_restrained_S_all 1.122
_refine_ls_R_factor_all 0.0509
_refine_ls_R_factor_gt 0.0444
_refine_ls_shift/su_max 0.000
_refine_ls_shift/su_mean 0.000
_refine_ls_structure_factor_coef Fsqd
_refine_ls_weighting_details 'w=1/[\s^2^(Fo^2^)+(0.0324P)^2^+7.1773P] where P=(Fo^2^+2Fc^2^)/3'
_refine_ls_weighting_scheme calc
_refine_ls_wR_factor_gt 0.0920
_refine_ls_wR_factor_ref 0.0955
_reflns_Friedel_coverage 0.000
_reflns_number_gt 9170
_reflns_number_total 10140
_reflns_threshold_expression 'I > 2\s(I)'
_cod_data_source_file c5ra27640c2.cif
_cod_data_source_block CrystE
_cod_depositor_comments
;
The following automatic conversions were performed:

'_exptl_absorpt_correction_type' value 'Multi-scan' changed to
'multi-scan' according to
/usr/data/users/saulius/crontab/automatic-downloads/rss-feeds/RSC/lib/dictionaries/cif_core.dic
dictionary named 'cif_core.dic' version 2.4.2 from 2011-04-26.

Automatic conversion script
Id: cif_fix_values 4268 2015-11-12 08:31:59Z antanas 
;
_cod_database_code 7224063
_shelx_shelxl_version_number 2014/7
_shelx_space_group_comment
;
The symmetry employed for this shelxl refinement is uniquely defined
by the following loop, which should always be used as a source of
symmetry information in preference to the above space-group names.
They are only intended as comments.
;
_shelx_estimated_absorpt_t_min 0.901
_shelx_estimated_absorpt_t_max 0.957

loop_
_space_group_symop_operation_xyz
'x, y, z'
'-x, y+1/2, -z+1/2'
'-x, -y, -z'
'x, -y-1/2, z-1/2'

loop_
_atom_site_label
_atom_site_type_symbol
_atom_site_fract_x
_atom_site_fract_y
_atom_site_fract_z
_atom_site_U_iso_or_equiv
_atom_site_adp_type
_atom_site_occupancy
_atom_site_site_symmetry_order
_atom_site_calc_flag
_atom_site_refinement_flags_posn
_atom_site_refinement_flags_adp
_atom_site_refinement_flags_occupancy
_atom_site_disorder_assembly
_atom_site_disorder_group
O1 O 0.60118(16) 0.12661(13) 0.28998(7) 0.0171(4) Uani 1 1 d . . . . .
O2 O 0.88572(16) 0.11128(14) 0.28426(7) 0.0162(4) Uani 1 1 d . . . . .
H2 H 0.905(3) 0.166(2) 0.2825(13) 0.024 Uiso 1 1 d . U . . .
O3 O 0.91372(15) 0.28202(12) 0.27891(7) 0.0156(4) Uani 1 1 d . . . . .
O4 O 0.63571(16) 0.29951(13) 0.28417(7) 0.0149(4) Uani 1 1 d . . . . .
H4 H 0.615(3) 0.246(2) 0.2871(13) 0.022 Uiso 1 1 d . U . . .
S1 S 0.40043(5) 0.22677(4) 0.23872(2) 0.01464(13) Uani 1 1 d . . . . .
C1 C 0.5591(2) 0.08468(18) 0.24900(10) 0.0137(5) Uani 1 1 d . . . . .
S2 S 0.72586(5) -0.05160(4) 0.26473(2) 0.01356(13) Uani 1 1 d . . . . .
C2 C 0.4627(2) 0.12111(17) 0.21935(10) 0.0143(5) Uani 1 1 d . . . . .
S3 S 1.09753(5) 0.17732(4) 0.22742(2) 0.01365(13) Uani 1 1 d . . . . .
S4 S 0.78245(5) 0.45913(4) 0.25187(2) 0.01270(12) Uani 1 1 d . . . . .
C3 C 0.4176(2) 0.07779(18) 0.17531(10) 0.0151(5) Uani 1 1 d . . . . .
H3 H 0.3544 0.1046 0.1561 0.018 Uiso 1 1 calc R U . . .
C4 C 0.4646(2) -0.00484(18) 0.15913(10) 0.0153(5) Uani 1 1 d . . . . .
C5 C 0.5574(2) -0.04356(18) 0.18707(10) 0.0144(5) Uani 1 1 d . . . . .
H5 H 0.5886 -0.1005 0.1762 0.017 Uiso 1 1 calc R U . . .
C6 C 0.6052(2) 0.00033(18) 0.23093(9) 0.0133(5) Uani 1 1 d . . . . .
C7 C 0.9048(2) 0.06616(17) 0.24099(9) 0.0133(5) Uani 1 1 d . . . . .
C8 C 0.8364(2) -0.01127(18) 0.22623(10) 0.0133(5) Uani 1 1 d . . . . .
C9 C 0.8522(2) -0.05759(18) 0.18075(10) 0.0148(5) Uani 1 1 d . . . . .
H9 H 0.8064 -0.1100 0.1716 0.018 Uiso 1 1 calc R U . . .
C10 C 0.9345(2) -0.02794(18) 0.14834(10) 0.0147(5) Uani 1 1 d . . . . .
C11 C 1.0059(2) 0.04554(18) 0.16340(10) 0.0143(5) Uani 1 1 d . . . . .
H11 H 1.0642 0.0644 0.1420 0.017 Uiso 1 1 calc R U . . .
C12 C 0.9928(2) 0.09145(17) 0.20925(10) 0.0136(5) Uani 1 1 d . . . . .
C13 C 0.9433(2) 0.32106(18) 0.23690(9) 0.0133(5) Uani 1 1 d . . . . .
C14 C 1.0274(2) 0.28144(17) 0.20640(10) 0.0130(5) Uani 1 1 d . . . . .
C15 C 1.0583(2) 0.32184(18) 0.16110(10) 0.0139(5) Uani 1 1 d . . . . .
H15 H 1.1154 0.2939 0.1420 0.017 Uiso 1 1 calc R U . . .
C16 C 1.0056(2) 0.40349(18) 0.14365(9) 0.0136(5) Uani 1 1 d . . . . .
C17 C 0.9234(2) 0.44537(17) 0.17247(10) 0.0135(5) Uani 1 1 d . . . . .
H17 H 0.8890 0.5019 0.1611 0.016 Uiso 1 1 calc R U . . .
C18 C 0.8917(2) 0.40468(17) 0.21770(10) 0.0134(5) Uani 1 1 d . . . . .
C19 C 0.5974(2) 0.33791(17) 0.23961(9) 0.0131(5) Uani 1 1 d . . . . .
C20 C 0.6583(2) 0.41148(17) 0.21846(9) 0.0124(5) Uani 1 1 d . . . . .
C21 C 0.6229(2) 0.44853(18) 0.17087(10) 0.0143(5) Uani 1 1 d . . . . .
H21 H 0.6639 0.4985 0.1572 0.017 Uiso 1 1 calc R U . . .
C22 C 0.5276(2) 0.41251(18) 0.14333(10) 0.0145(5) Uani 1 1 d . . . . .
C23 C 0.4630(2) 0.34339(18) 0.16462(10) 0.0149(5) Uani 1 1 d . . . . .
H23 H 0.3964 0.3205 0.1463 0.018 Uiso 1 1 calc R U . . .
C24 C 0.4956(2) 0.30790(17) 0.21251(10) 0.0135(5) Uani 1 1 d . . . . .
S5 S 0.40691(6) -0.05627(5) 0.10233(2) 0.01611(13) Uani 1 1 d . . . . .
O5 O 0.43911(18) 0.00079(15) 0.05936(7) 0.0263(5) Uani 1 1 d . . . . .
O6 O 0.28252(16) -0.05689(13) 0.10539(7) 0.0179(4) Uani 1 1 d . . . . .
O7 O 0.45539(16) -0.14943(14) 0.10011(7) 0.0217(4) Uani 1 1 d . . . . .
S6 S 0.95129(5) -0.08450(4) 0.08936(2) 0.01513(13) Uani 1 1 d . . . . .
O8 O 0.99915(18) -0.01557(14) 0.05603(7) 0.0230(4) Uani 1 1 d . . . . .
O9 O 0.83832(16) -0.11564(14) 0.07044(7) 0.0212(4) Uani 1 1 d . . . . .
O10 O 1.02918(16) -0.16226(13) 0.10043(7) 0.0200(4) Uani 1 1 d . . . . .
S7 S 1.03570(5) 0.45153(4) 0.08392(2) 0.01280(13) Uani 1 1 d . . . . .
O11 O 1.08031(17) 0.37534(13) 0.05406(7) 0.0200(4) Uani 1 1 d . . . . .
O12 O 1.12102(15) 0.52515(13) 0.09150(7) 0.0167(4) Uani 1 1 d . . . . .
O13 O 0.92843(16) 0.48826(14) 0.06125(7) 0.0202(4) Uani 1 1 d . . . . .
S8 S 0.48483(5) 0.45419(5) 0.08154(2) 0.01466(13) Uani 1 1 d . . . . .
O14 O 0.58687(16) 0.49082(14) 0.05976(7) 0.0212(4) Uani 1 1 d . . . . .
O15 O 0.39858(16) 0.52592(13) 0.08784(7) 0.0180(4) Uani 1 1 d . . . . .
O16 O 0.43601(17) 0.37512(14) 0.05296(7) 0.0208(4) Uani 1 1 d . . . . .
K1 K 0.80030(5) -0.06687(4) -0.02977(2) 0.02100(13) Uani 1 1 d . . . . .
K2 K 0.98679(5) 0.31907(4) -0.04024(2) 0.02080(13) Uani 1 1 d . . . . .
K3 K 0.75014(5) 0.51741(4) -0.00362(2) 0.01542(12) Uani 1 1 d . . . . .
K4 K 0.48690(5) 0.32266(4) -0.04287(2) 0.02235(13) Uani 1 1 d . . . . .
Na1 Na 0.73918(9) 0.07649(7) 0.34887(4) 0.0168(2) Uani 1 1 d . . . . .
Na2 Na 0.80663(9) 0.33942(7) 0.34099(4) 0.0163(2) Uani 1 1 d . . . . .
O17 O 0.74784(18) 0.31774(14) -0.00707(7) 0.0227(4) Uani 1 1 d . . . . .
N1 N 0.73641(19) 0.26224(16) 0.03306(9) 0.0175(5) Uani 1 1 d . . . . .
C25 C 0.7571(2) 0.29570(19) 0.08103(10) 0.0192(5) Uani 1 1 d . . . . .
H25 H 0.7799 0.3584 0.0859 0.023 Uiso 1 1 calc R U . . .
C26 C 0.7455(2) 0.2394(2) 0.12305(11) 0.0218(6) Uani 1 1 d . . . . .
H26 H 0.7605 0.2635 0.1566 0.026 Uiso 1 1 calc R U . . .
C27 C 0.7120(3) 0.1478(2) 0.11643(12) 0.0265(6) Uani 1 1 d . . . . .
H27 H 0.7035 0.1085 0.1451 0.032 Uiso 1 1 calc R U . . .
C28 C 0.6912(3) 0.1153(2) 0.06671(12) 0.0280(7) Uani 1 1 d . . . . .
H28 H 0.6677 0.0529 0.0611 0.034 Uiso 1 1 calc R U . . .
C29 C 0.7045(3) 0.1728(2) 0.02548(11) 0.0237(6) Uani 1 1 d . . . . .
H29 H 0.6912 0.1497 -0.0084 0.028 Uiso 1 1 calc R U . . .
O1W O 1.1160(3) 0.3039(2) -0.14445(10) 0.0377(10) Uani 0.846(7) 1 d D . P A 1
H1W1 H 1.075(4) 0.256(2) -0.1444(17) 0.057 Uiso 0.846(7) 1 d D U P A 1
H1W2 H 1.121(4) 0.318(3) -0.1754(6) 0.057 Uiso 0.846(7) 1 d D U P A 1
O2W O 0.74406(18) -0.23544(15) -0.07123(9) 0.0263(5) Uani 1 1 d D . . . .
H2W1 H 0.6845(16) -0.264(2) -0.0636(14) 0.039 Uiso 1 1 d D U . . .
H2W2 H 0.7966(19) -0.2749(18) -0.0663(15) 0.039 Uiso 1 1 d D U . . .
O3W O 0.72288(17) 0.22006(13) 0.38976(7) 0.0194(4) Uani 1 1 d D . . . .
H3W1 H 0.6639(19) 0.253(2) 0.3871(11) 0.029 Uiso 1 1 d D U . . .
H3W2 H 0.736(3) 0.214(2) 0.4216(4) 0.029 Uiso 1 1 d D U . . .
O4W O 0.4213(3) 0.3320(2) -0.14054(11) 0.0571(8) Uani 1 1 d D . . . .
H4W1 H 0.364(3) 0.298(3) -0.1495(18) 0.086 Uiso 1 1 d D U . . .
H4W2 H 0.461(3) 0.334(4) -0.1665(12) 0.086 Uiso 1 1 d D U . . .
O5W O 0.41122(19) 0.15073(16) -0.00821(9) 0.0291(5) Uani 1 1 d D . . . .
H5W1 H 0.435(3) 0.129(2) -0.0354(7) 0.044 Uiso 1 1 d D U . . .
H5W2 H 0.435(3) 0.114(2) 0.0149(9) 0.044 Uiso 1 1 d D U . . .
O6W O 0.99298(19) 0.17922(15) 0.03656(9) 0.0275(5) Uani 1 1 d D . . . .
H6W1 H 0.991(3) 0.209(2) 0.0640(8) 0.041 Uiso 1 1 d D U . . .
H6W2 H 0.973(3) 0.1253(11) 0.0434(13) 0.041 Uiso 1 1 d D U . . .
O7W O 0.76240(19) 0.68840(15) 0.04886(8) 0.0253(4) Uani 1 1 d D . . . .
H7W1 H 0.784(3) 0.685(2) 0.0800(5) 0.038 Uiso 1 1 d D U . . .
H7W2 H 0.755(3) 0.7455(9) 0.0435(12) 0.038 Uiso 1 1 d D U . . .
O1W2 O 1.2076(13) 0.3410(11) -0.1506(5) 0.033(5) Uani 0.154(7) 1 d . . P A 2

loop_
_atom_site_aniso_label
_atom_site_aniso_U_11
_atom_site_aniso_U_22
_atom_site_aniso_U_33
_atom_site_aniso_U_23
_atom_site_aniso_U_13
_atom_site_aniso_U_12
O1 0.0224(10) 0.0144(9) 0.0139(9) -0.0016(7) -0.0040(7) 0.0000(7)
O2 0.0202(9) 0.0135(9) 0.0152(9) -0.0019(7) 0.0030(7) -0.0039(7)
O3 0.0189(9) 0.0141(9) 0.0143(9) 0.0017(7) 0.0047(7) 0.0009(7)
O4 0.0175(9) 0.0126(9) 0.0143(9) 0.0037(7) -0.0008(7) -0.0028(7)
S1 0.0130(3) 0.0135(3) 0.0177(3) 0.0001(2) 0.0030(2) -0.0008(2)
C1 0.0143(12) 0.0135(12) 0.0138(12) 0.0014(10) 0.0039(9) -0.0020(9)
S2 0.0131(3) 0.0133(3) 0.0143(3) 0.0018(2) 0.0013(2) -0.0008(2)
C2 0.0134(12) 0.0115(12) 0.0181(12) 0.0008(10) 0.0016(9) -0.0014(9)
S3 0.0124(3) 0.0124(3) 0.0161(3) 0.0012(2) 0.0006(2) -0.0004(2)
S4 0.0122(3) 0.0128(3) 0.0131(3) -0.0012(2) 0.0011(2) -0.0007(2)
C3 0.0136(12) 0.0174(13) 0.0140(12) -0.0001(10) -0.0011(9) -0.0016(10)
C4 0.0153(12) 0.0169(13) 0.0136(12) 0.0005(10) 0.0000(9) -0.0040(10)
C5 0.0130(12) 0.0142(12) 0.0163(12) 0.0011(10) 0.0028(9) -0.0033(10)
C6 0.0121(11) 0.0142(12) 0.0136(12) 0.0023(9) 0.0009(9) -0.0024(9)
C7 0.0139(12) 0.0119(12) 0.0137(12) 0.0014(9) -0.0015(9) 0.0023(9)
C8 0.0115(11) 0.0139(12) 0.0143(12) 0.0024(10) -0.0003(9) -0.0003(9)
C9 0.0132(12) 0.0138(12) 0.0172(12) 0.0021(10) -0.0009(10) 0.0001(10)
C10 0.0166(12) 0.0150(12) 0.0124(12) 0.0000(10) 0.0001(9) 0.0021(10)
C11 0.0138(12) 0.0161(13) 0.0131(12) 0.0030(10) 0.0006(9) 0.0011(10)
C12 0.0131(12) 0.0104(12) 0.0172(12) 0.0023(10) -0.0001(9) 0.0001(9)
C13 0.0122(11) 0.0142(12) 0.0133(12) -0.0010(9) -0.0008(9) -0.0019(9)
C14 0.0126(11) 0.0119(12) 0.0142(12) -0.0017(9) -0.0004(9) -0.0006(9)
C15 0.0134(12) 0.0141(12) 0.0142(12) -0.0020(10) 0.0003(9) 0.0000(9)
C16 0.0146(12) 0.0133(12) 0.0131(12) -0.0003(9) 0.0020(9) -0.0016(9)
C17 0.0137(12) 0.0102(12) 0.0166(12) 0.0002(10) 0.0008(9) -0.0004(9)
C18 0.0119(11) 0.0122(12) 0.0161(12) -0.0021(10) 0.0009(9) -0.0003(9)
C19 0.0138(12) 0.0134(12) 0.0123(11) -0.0005(9) 0.0017(9) 0.0026(9)
C20 0.0113(11) 0.0123(12) 0.0136(12) -0.0028(9) 0.0014(9) 0.0005(9)
C21 0.0117(11) 0.0147(12) 0.0167(12) 0.0008(10) 0.0025(9) 0.0012(9)
C22 0.0129(12) 0.0172(13) 0.0135(12) -0.0001(10) 0.0004(9) 0.0028(10)
C23 0.0106(11) 0.0174(13) 0.0164(12) -0.0012(10) -0.0006(9) 0.0006(10)
C24 0.0149(12) 0.0098(12) 0.0161(12) 0.0002(9) 0.0036(9) 0.0007(9)
S5 0.0171(3) 0.0180(3) 0.0132(3) -0.0017(2) 0.0004(2) -0.0031(2)
O5 0.0328(12) 0.0304(12) 0.0158(10) 0.0016(8) 0.0032(8) -0.0116(9)
O6 0.0168(9) 0.0192(10) 0.0172(9) 0.0001(8) -0.0029(7) -0.0030(7)
O7 0.0209(10) 0.0222(10) 0.0219(10) -0.0068(8) -0.0004(8) 0.0007(8)
S6 0.0172(3) 0.0151(3) 0.0130(3) -0.0005(2) 0.0007(2) 0.0001(2)
O8 0.0337(11) 0.0191(10) 0.0168(10) 0.0013(8) 0.0061(8) -0.0045(9)
O9 0.0198(10) 0.0253(11) 0.0183(9) -0.0049(8) -0.0009(8) -0.0020(8)
O10 0.0226(10) 0.0195(10) 0.0175(9) -0.0036(8) -0.0011(8) 0.0058(8)
S7 0.0132(3) 0.0143(3) 0.0109(3) 0.0006(2) 0.0007(2) -0.0010(2)
O11 0.0297(11) 0.0167(10) 0.0143(9) -0.0014(7) 0.0066(8) 0.0017(8)
O12 0.0156(9) 0.0196(10) 0.0146(9) 0.0013(7) 0.0002(7) -0.0058(7)
O13 0.0145(9) 0.0279(11) 0.0180(9) 0.0063(8) -0.0014(7) -0.0018(8)
S8 0.0141(3) 0.0176(3) 0.0123(3) 0.0019(2) 0.0008(2) 0.0013(2)
O14 0.0160(9) 0.0296(11) 0.0185(10) 0.0070(8) 0.0043(7) 0.0010(8)
O15 0.0166(9) 0.0198(10) 0.0176(9) 0.0028(8) 0.0013(7) 0.0044(7)
O16 0.0265(10) 0.0216(10) 0.0139(9) -0.0009(8) -0.0024(8) -0.0001(8)
K1 0.0227(3) 0.0221(3) 0.0182(3) 0.0033(2) 0.0011(2) 0.0019(2)
K2 0.0221(3) 0.0165(3) 0.0234(3) -0.0007(2) -0.0012(2) -0.0003(2)
K3 0.0134(3) 0.0187(3) 0.0142(3) 0.0013(2) 0.0008(2) 0.0002(2)
K4 0.0230(3) 0.0221(3) 0.0224(3) 0.0031(2) 0.0046(2) 0.0030(2)
Na1 0.0183(5) 0.0172(5) 0.0147(5) 0.0000(4) -0.0015(4) 0.0015(4)
Na2 0.0178(5) 0.0168(5) 0.0146(5) -0.0002(4) 0.0027(4) 0.0000(4)
O17 0.0349(11) 0.0183(10) 0.0148(9) 0.0036(8) 0.0008(8) 0.0001(8)
N1 0.0188(11) 0.0180(11) 0.0157(11) 0.0007(9) 0.0007(9) -0.0007(9)
C25 0.0220(14) 0.0170(13) 0.0184(13) -0.0021(11) -0.0002(11) 0.0001(11)
C26 0.0265(15) 0.0229(15) 0.0161(13) -0.0001(11) 0.0019(11) 0.0032(12)
C27 0.0253(15) 0.0266(16) 0.0278(15) 0.0099(13) 0.0037(12) 0.0014(12)
C28 0.0324(17) 0.0188(15) 0.0325(17) 0.0019(13) 0.0012(13) -0.0067(12)
C29 0.0294(15) 0.0199(14) 0.0210(14) -0.0037(11) -0.0043(12) -0.0041(12)
O1W 0.057(2) 0.0296(16) 0.0244(14) 0.0055(12) -0.0141(13) -0.0149(14)
O2W 0.0245(11) 0.0254(11) 0.0295(11) 0.0004(9) 0.0055(9) 0.0004(9)
O3W 0.0245(10) 0.0165(10) 0.0170(9) 0.0008(8) 0.0014(8) 0.0010(8)
O4W 0.082(2) 0.057(2) 0.0334(15) -0.0053(14) 0.0090(15) -0.0115(17)
O5W 0.0318(12) 0.0286(12) 0.0280(12) 0.0012(9) 0.0111(10) 0.0025(9)
O6W 0.0302(12) 0.0200(11) 0.0323(12) 0.0004(9) 0.0031(9) 0.0014(9)
O7W 0.0298(11) 0.0213(11) 0.0242(11) 0.0016(9) -0.0036(9) -0.0011(9)
O1W2 0.028(9) 0.047(10) 0.023(8) 0.005(7) -0.006(6) 0.009(7)

loop_
_atom_type_symbol
_atom_type_description
_atom_type_scat_dispersion_real
_atom_type_scat_dispersion_imag
_atom_type_scat_source
C C 0.0033 0.0016 'International Tables Vol C Tables 4.2.6.8 and 6.1.1.4'
H H 0.0000 0.0000 'International Tables Vol C Tables 4.2.6.8 and 6.1.1.4'
O O 0.0106 0.0060 'International Tables Vol C Tables 4.2.6.8 and 6.1.1.4'
S S 0.1246 0.1234 'International Tables Vol C Tables 4.2.6.8 and 6.1.1.4'
N N 0.0061 0.0033 'International Tables Vol C Tables 4.2.6.8 and 6.1.1.4'
Na Na 0.0362 0.0249 'International Tables Vol C Tables 4.2.6.8 and 6.1.1.4'
K K 0.2009 0.2494 'International Tables Vol C Tables 4.2.6.8 and 6.1.1.4'

loop_
_geom_angle_atom_site_label_1
_geom_angle_atom_site_label_2
_geom_angle_atom_site_label_3
_geom_angle
_geom_angle_site_symmetry_1
_geom_angle_site_symmetry_3
C1 O1 Na1 128.64(16) . .
C7 O2 Na1 128.62(16) . .
C7 O2 H2 111(2) . .
Na1 O2 H2 115(2) . .
C13 O3 Na2 129.36(16) . .
C19 O4 Na2 129.50(16) . .
C19 O4 H4 113(2) . .
Na2 O4 H4 113(2) . .
C2 S1 C24 100.13(12) . .
O1 C1 C6 122.6(2) . .
O1 C1 C2 121.4(2) . .
C6 C1 C2 116.0(2) . .
C6 S2 C8 99.48(12) . .
C6 S2 Na1 96.39(9) . .
C8 S2 Na1 102.43(9) . .
C3 C2 C1 122.1(2) . .
C3 C2 S1 118.8(2) . .
C1 C2 S1 119.08(19) . .
C14 S3 C12 101.98(12) . .
C20 S4 C18 99.99(12) . .
C20 S4 Na2 101.42(9) . .
C18 S4 Na2 95.89(9) . .
C2 C3 C4 120.1(2) . .
C2 C3 H3 119.9 . .
C4 C3 H3 119.9 . .
C5 C4 C3 119.8(2) . .
C5 C4 S5 121.4(2) . .
C3 C4 S5 118.7(2) . .
C4 C5 C6 120.6(2) . .
C4 C5 H5 119.7 . .
C6 C5 H5 119.7 . .
C5 C6 C1 121.3(2) . .
C5 C6 S2 118.7(2) . .
C1 C6 S2 120.03(19) . .
O2 C7 C12 122.6(2) . .
O2 C7 C8 119.6(2) . .
C12 C7 C8 117.8(2) . .
C9 C8 C7 120.7(2) . .
C9 C8 S2 117.79(19) . .
C7 C8 S2 121.47(19) . .
C8 C9 C10 120.6(2) . .
C8 C9 H9 119.7 . .
C10 C9 H9 119.7 . .
C9 C10 C11 119.3(2) . .
C9 C10 S6 120.6(2) . .
C11 C10 S6 120.1(2) . .
C12 C11 C10 120.7(2) . .
C12 C11 H11 119.6 . .
C10 C11 H11 119.6 . .
C11 C12 C7 120.6(2) . .
C11 C12 S3 116.68(19) . .
C7 C12 S3 122.57(19) . .
O3 C13 C14 121.9(2) . .
O3 C13 C18 122.3(2) . .
C14 C13 C18 115.8(2) . .
C15 C14 C13 122.3(2) . .
C15 C14 S3 118.48(19) . .
C13 C14 S3 119.16(19) . .
C14 C15 C16 120.0(2) . .
C14 C15 H15 120.0 . .
C16 C15 H15 120.0 . .
C15 C16 C17 119.7(2) . .
C15 C16 S7 120.84(19) . .
C17 C16 S7 119.35(19) . .
C18 C17 C16 120.4(2) . .
C18 C17 H17 119.8 . .
C16 C17 H17 119.8 . .
C17 C18 C13 121.7(2) . .
C17 C18 S4 118.49(19) . .
C13 C18 S4 119.80(19) . .
O4 C19 C20 120.1(2) . .
O4 C19 C24 122.2(2) . .
C20 C19 C24 117.7(2) . .
C21 C20 C19 120.6(2) . .
C21 C20 S4 118.40(19) . .
C19 C20 S4 120.98(19) . .
C22 C21 C20 120.2(2) . .
C22 C21 H21 119.9 . .
C20 C21 H21 119.9 . .
C23 C22 C21 120.1(2) . .
C23 C22 S8 118.74(19) . .
C21 C22 S8 121.2(2) . .
C24 C23 C22 120.1(2) . .
C24 C23 H23 119.9 . .
C22 C23 H23 119.9 . .
C23 C24 C19 121.0(2) . .
C23 C24 S1 116.56(19) . .
C19 C24 S1 122.43(19) . .
O5 S5 O7 111.58(13) . .
O5 S5 O6 110.59(12) . .
O7 S5 O6 112.76(11) . .
O5 S5 C4 107.87(12) . .
O7 S5 C4 107.03(12) . .
O6 S5 C4 106.70(12) . .
O5 S5 Na2 146.17(9) . 2_645
O7 S5 Na2 84.67(9) . 2_645
O6 S5 Na2 36.71(8) . 2_645
C4 S5 Na2 94.29(9) . 2_645
O5 S5 K1 59.85(9) . 3_655
O7 S5 K1 135.13(8) . 3_655
O6 S5 K1 50.90(8) . 3_655
C4 S5 K1 117.59(9) . 3_655
Na2 S5 K1 87.44(3) 2_645 3_655
S5 O5 K1 95.39(10) . 3_655
S5 O6 Na2 121.32(11) . 2_645
S5 O6 K1 105.06(10) . 3_655
Na2 O6 K1 133.19(8) 2_645 3_655
S5 O7 K4 152.01(11) . 3_655
O9 S6 O8 112.60(12) . .
O9 S6 O10 111.88(12) . .
O8 S6 O10 112.50(12) . .
O9 S6 C10 106.86(12) . .
O8 S6 C10 105.91(12) . .
O10 S6 C10 106.53(12) . .
O9 S6 K2 78.12(8) . 3_755
O8 S6 K2 108.98(9) . 3_755
O10 S6 K2 40.11(8) . 3_755
C10 S6 K2 139.38(9) . 3_755
S6 O8 K1 143.99(12) . 3_755
S6 O8 K1 88.28(9) . .
K1 O8 K1 121.12(7) 3_755 .
S6 O9 K1 109.69(10) . .
S6 O10 Na2 125.96(11) . 2_745
S6 O10 K2 119.88(10) . 3_755
Na2 O10 K2 113.45(8) 2_745 3_755
O13 S7 O12 110.83(12) . .
O13 S7 O11 112.66(12) . .
O12 S7 O11 110.71(11) . .
O13 S7 C16 106.70(12) . .
O12 S7 C16 109.80(11) . .
O11 S7 C16 105.92(12) . .
O13 S7 K3 110.67(8) . 3_765
O12 S7 K3 57.56(8) . 3_765
O11 S7 K3 57.85(8) . 3_765
C16 S7 K3 142.60(9) . 3_765
O13 S7 K2 58.56(8) . 3_765
O12 S7 K2 52.78(8) . 3_765
O11 S7 K2 123.91(8) . 3_765
C16 S7 K2 130.10(9) . 3_765
K3 S7 K2 73.618(19) 3_765 3_765
O13 S7 K2 75.81(8) . .
O12 S7 K2 123.28(8) . .
O11 S7 K2 37.06(8) . .
C16 S7 K2 122.21(9) . .
K3 S7 K2 67.334(19) 3_765 .
K2 S7 K2 101.21(2) 3_765 .
S7 O11 K2 124.26(11) . .
S7 O11 K3 96.85(9) . 3_765
K2 O11 K3 89.77(6) . 3_765
S7 O12 Na1 140.65(11) . 2_755
S7 O12 K2 103.24(9) . 3_765
Na1 O12 K2 109.62(7) 2_755 3_765
S7 O12 K3 97.16(9) . 3_765
Na1 O12 K3 102.71(7) 2_755 3_765
K2 O12 K3 91.86(5) 3_765 3_765
S7 O13 K3 161.38(13) . .
S7 O13 K2 97.13(9) . 3_765
K3 O13 K2 89.57(6) . 3_765
O14 S8 O16 112.86(12) . .
O14 S8 O15 112.16(12) . .
O16 S8 O15 111.07(12) . .
O14 S8 C22 106.80(12) . .
O16 S8 C22 106.29(12) . .
O15 S8 C22 107.23(11) . .
O14 S8 K3 112.48(8) . 3_665
O16 S8 K3 60.26(8) . 3_665
O15 S8 K3 55.52(8) . 3_665
C22 S8 K3 140.66(9) . 3_665
O14 S8 K4 56.05(8) . 3_665
O16 S8 K4 129.13(8) . 3_665
O15 S8 K4 56.21(8) . 3_665
C22 S8 K4 124.58(9) . 3_665
K3 S8 K4 78.16(2) 3_665 3_665
O14 S8 K4 78.18(9) . .
O16 S8 K4 35.75(8) . .
O15 S8 K4 119.74(8) . .
C22 S8 K4 126.91(9) . .
K3 S8 K4 65.573(19) 3_665 .
K4 S8 K4 102.42(2) 3_665 .
S8 O14 K3 160.93(13) . .
S8 O14 K4 98.91(10) . 3_665
K3 O14 K4 89.45(6) . 3_665
S8 O15 Na1 139.70(11) . 2_655
S8 O15 K3 98.86(9) . 3_665
Na1 O15 K3 100.98(7) 2_655 3_665
S8 O15 K4 98.59(9) . 3_665
Na1 O15 K4 112.94(7) 2_655 3_665
K3 O15 K4 97.67(6) 3_665 3_665
S8 O16 K4 125.95(11) . .
S8 O16 K3 93.91(9) . 3_665
K4 O16 K3 86.71(6) . 3_665
O9 K1 O2W 99.91(7) . .
O9 K1 O8 105.12(6) . 3_755
O2W K1 O8 118.30(6) . 3_755
O9 K1 O6 151.04(6) . 3_655
O2W K1 O6 103.04(6) . 3_655
O8 K1 O6 79.12(6) 3_755 3_655
O9 K1 O6W 80.19(6) . 3_755
O2W K1 O6W 70.24(7) . 3_755
O8 K1 O6W 60.21(6) 3_755 3_755
O6 K1 O6W 124.26(6) 3_655 3_755
O9 K1 O5W 70.35(6) . 3_655
O2W K1 O5W 65.50(6) . 3_655
O8 K1 O5W 174.90(6) 3_755 3_655
O6 K1 O5W 103.66(6) 3_655 3_655
O6W K1 O5W 120.20(6) 3_755 3_655
O9 K1 O5 114.91(6) . 3_655
O2W K1 O5 89.03(6) . 3_655
O8 K1 O5 126.35(6) 3_755 3_655
O6 K1 O5 48.74(5) 3_655 3_655
O6W K1 O5 156.70(6) 3_755 3_655
O5W K1 O5 55.60(6) 3_655 3_655
O9 K1 O8 47.27(5) . .
O2W K1 O8 128.94(6) . .
O8 K1 O8 58.88(7) 3_755 .
O6 K1 O8 123.36(6) 3_655 .
O6W K1 O8 66.70(6) 3_755 .
O5W K1 O8 116.23(6) 3_655 .
O5 K1 O8 136.60(6) 3_655 .
O9 K1 S5 136.37(5) . 3_655
O2W K1 S5 95.56(5) . 3_655
O8 K1 S5 102.73(5) 3_755 3_655
O6 K1 S5 24.03(4) 3_655 3_655
O6W K1 S5 143.34(5) 3_755 3_655
O5W K1 S5 79.78(5) 3_655 3_655
O5 K1 S5 24.76(4) 3_655 3_655
O8 K1 S5 135.49(4) . 3_655
O9 K1 K2 51.45(4) . 3_755
O2W K1 K2 64.78(5) . 3_755
O8 K1 K2 89.51(5) 3_755 3_755
O6 K1 K2 156.93(4) 3_655 3_755
O6W K1 K2 34.63(4) 3_755 3_755
O5W K1 K2 89.31(5) 3_655 3_755
O5 K1 K2 143.50(4) 3_655 3_755
O8 K1 K2 64.24(4) . 3_755
S5 K1 K2 160.21(2) 3_655 3_755
O11 K2 O10 139.58(6) . 3_755
O11 K2 O6W 65.63(6) . .
O10 K2 O6W 79.48(6) 3_755 .
O11 K2 O12 108.95(6) . 3_765
O10 K2 O12 111.44(6) 3_755 3_765
O6W K2 O12 151.22(6) . 3_765
O11 K2 O7W 74.85(6) . 3_765
O10 K2 O7W 87.62(6) 3_755 3_765
O6W K2 O7W 92.68(6) . 3_765
O12 K2 O7W 113.73(6) 3_765 3_765
O11 K2 O17 93.98(6) . .
O10 K2 O17 97.45(6) 3_755 .
O6W K2 O17 76.86(6) . .
O12 K2 O17 75.36(5) 3_765 .
O7W K2 O17 167.26(6) 3_765 .
O11 K2 O13 76.93(6) . 3_765
O10 K2 O13 131.68(6) 3_755 3_765
O6W K2 O13 142.11(6) . 3_765
O12 K2 O13 48.13(5) 3_765 3_765
O7W K2 O13 71.34(6) 3_765 3_765
O17 K2 O13 112.64(6) . 3_765
O11 K2 O1W 126.68(7) . .
O10 K2 O1W 58.52(7) 3_755 .
O6W K2 O1W 123.96(7) . .
O12 K2 O1W 82.80(7) 3_765 .
O7W K2 O1W 53.77(7) 3_765 .
O17 K2 O1W 138.49(7) . .
O13 K2 O1W 74.31(6) 3_765 .
O11 K2 S7 91.72(4) . 3_765
O10 K2 S7 126.08(5) 3_755 3_765
O6W K2 S7 153.87(5) . 3_765
O12 K2 S7 23.97(4) 3_765 3_765
O7W K2 S7 93.67(4) 3_765 3_765
O17 K2 S7 92.76(4) . 3_765
O13 K2 S7 24.31(4) 3_765 3_765
O1W K2 S7 79.51(6) . 3_765
O11 K2 S6 120.21(5) . 3_755
O10 K2 S6 20.01(4) 3_755 3_755
O6W K2 S6 66.38(5) . 3_755
O12 K2 S6 130.09(4) 3_765 3_755
O7W K2 S6 73.96(4) 3_765 3_755
O17 K2 S6 107.61(4) . 3_755
O13 K2 S6 134.84(4) 3_765 3_755
O1W K2 S6 62.00(5) . 3_755
S7 K2 S6 139.62(2) 3_765 3_755
O11 K2 S7 18.68(4) . .
O10 K2 S7 155.07(5) 3_755 .
O6W K2 S7 75.98(5) . .
O12 K2 S7 92.43(4) 3_765 .
O7W K2 S7 89.23(4) 3_765 .
O17 K2 S7 81.24(4) . .
O13 K2 S7 69.86(4) 3_765 .
O1W K2 S7 135.22(5) . .
S7 K2 S7 78.79(2) 3_765 .
S6 K2 S7 137.46(2) 3_755 .
O11 K2 K3 46.60(4) . 3_765
O10 K2 K3 132.27(5) 3_755 3_765
O6W K2 K3 103.44(5) . 3_765
O12 K2 K3 88.83(4) 3_765 3_765
O7W K2 K3 44.93(4) 3_765 3_765
O17 K2 K3 129.96(4) . 3_765
O13 K2 K3 41.38(4) 3_765 3_765
O1W K2 K3 83.48(5) . 3_765
S7 K2 K3 64.900(18) 3_765 3_765
S6 K2 K3 118.33(2) 3_755 3_765
S7 K2 K3 51.832(15) . 3_765
O14 K3 O13 98.62(6) . .
O14 K3 O15 91.20(6) . 3_665
O13 K3 O15 154.18(6) . 3_665
O14 K3 O7W 80.72(7) . .
O13 K3 O7W 79.27(6) . .
O15 K3 O7W 126.09(6) 3_665 .
O14 K3 O17 82.44(6) . .
O13 K3 O17 82.31(6) . .
O15 K3 O17 75.35(6) 3_665 .
O7W K3 O17 152.78(6) . .
O14 K3 O12 154.63(6) . 3_765
O13 K3 O12 92.53(6) . 3_765
O15 K3 O12 69.98(5) 3_665 3_765
O7W K3 O12 123.93(6) . 3_765
O17 K3 O12 76.54(6) . 3_765
O14 K3 O11 155.28(6) . 3_765
O13 K3 O11 80.78(6) . 3_765
O15 K3 O11 99.95(6) 3_665 3_765
O7W K3 O11 74.86(6) . 3_765
O17 K3 O11 121.64(6) . 3_765
O12 K3 O11 49.13(5) 3_765 3_765
O14 K3 O16 78.61(6) . 3_665
O13 K3 O16 155.51(6) . 3_665
O15 K3 O16 49.99(5) 3_665 3_665
O7W K3 O16 76.27(6) . 3_665
O17 K3 O16 120.91(6) . 3_665
O12 K3 O16 100.13(6) 3_765 3_665
O11 K3 O16 91.72(6) 3_765 3_665
O14 K3 S8 78.34(5) . 3_665
O13 K3 S8 176.55(5) . 3_665
O15 K3 S8 25.62(4) 3_665 3_665
O7W K3 S8 101.71(5) . 3_665
O17 K3 S8 95.61(4) . 3_665
O12 K3 S8 89.64(4) 3_765 3_665
O11 K3 S8 102.66(4) 3_765 3_665
O16 K3 S8 25.84(4) 3_665 3_665
O14 K3 S7 178.79(5) . 3_765
O13 K3 S7 80.34(5) . 3_765
O15 K3 S7 89.51(4) 3_665 3_765
O7W K3 S7 99.65(5) . 3_765
O17 K3 S7 96.79(4) . 3_765
O12 K3 S7 25.28(4) 3_765 3_765
O11 K3 S7 25.30(4) 3_765 3_765
O16 K3 S7 102.60(4) 3_665 3_765
S8 K3 S7 102.68(2) 3_665 3_765
O14 K3 K4 47.56(5) . 3_665
O13 K3 K4 116.66(5) . 3_665
O15 K3 K4 87.50(4) 3_665 3_665
O7W K3 K4 48.75(5) . 3_665
O17 K3 K4 126.95(5) . 3_665
O12 K3 K4 142.91(4) 3_765 3_665
O11 K3 K4 110.52(4) 3_765 3_665
O16 K3 K4 44.58(4) 3_665 3_665
S8 K3 K4 62.48(2) 3_665 3_665
S7 K3 K4 133.47(2) 3_765 3_665
O14 K3 K2 118.93(5) . 3_765
O13 K3 K2 49.05(5) . 3_765
O15 K3 K2 142.30(4) 3_665 3_765
O7W K3 K2 47.86(5) . 3_765
O17 K3 K2 127.26(5) . 3_765
O12 K3 K2 85.47(4) 3_765 3_765
O11 K3 K2 43.63(4) 3_765 3_765
O16 K3 K2 110.81(4) 3_665 3_765
S8 K3 K2 133.88(2) 3_665 3_765
S7 K3 K2 60.833(19) 3_765 3_765
K4 K3 K2 96.54(2) 3_665 3_765
O4W K4 O16 144.55(9) . .
O4W K4 O5W 106.30(9) . .
O16 K4 O5W 81.76(6) . .
O4W K4 O14 74.58(8) . 3_665
O16 K4 O14 78.31(6) . 3_665
O5W K4 O14 141.80(6) . 3_665
O4W K4 O15 71.14(8) . 3_665
O16 K4 O15 107.58(6) . 3_665
O5W K4 O15 167.50(6) . 3_665
O14 K4 O15 50.21(5) 3_665 3_665
O4W K4 O7W 73.76(9) . 3_665
O16 K4 O7W 77.72(6) . 3_665
O5W K4 O7W 68.48(6) . 3_665
O14 K4 O7W 75.59(6) 3_665 3_665
O15 K4 O7W 120.96(6) 3_665 3_665
O4W K4 O7 67.69(9) . 3_655
O16 K4 O7 139.27(6) . 3_655
O5W K4 O7 60.75(6) . 3_655
O14 K4 O7 141.43(6) 3_665 3_655
O15 K4 O7 107.75(6) 3_665 3_655
O7W K4 O7 100.57(6) 3_665 3_655
O4W K4 O17 120.70(9) . .
O16 K4 O17 89.91(6) . .
O5W K4 O17 101.86(6) . .
O14 K4 O17 110.30(6) 3_665 .
O15 K4 O17 70.48(5) 3_665 .
O7W K4 O17 165.10(6) 3_665 .
O7 K4 O17 83.34(5) 3_655 .
O4W K4 S8 71.95(7) . 3_665
O16 K4 S8 92.35(5) . 3_665
O5W K4 S8 166.76(5) . 3_665
O14 K4 S8 25.04(4) 3_665 3_665
O15 K4 S8 25.20(4) 3_665 3_665
O7W K4 S8 98.74(5) 3_665 3_665
O7 K4 S8 127.59(5) 3_655 3_665
O17 K4 S8 89.92(4) . 3_665
O4W K4 O3W 72.86(9) . 4_565
O16 K4 O3W 139.00(6) . 4_565
O5W K4 O3W 106.78(6) . 4_565
O14 K4 O3W 109.68(5) 3_665 4_565
O15 K4 O3W 60.72(5) 3_665 4_565
O7W K4 O3W 143.12(6) 3_665 4_565
O7 K4 O3W 51.81(5) 3_655 4_565
O17 K4 O3W 49.23(5) . 4_565
S8 K4 O3W 85.46(4) 3_665 4_565
O4W K4 S8 142.84(8) . .
O16 K4 S8 18.30(4) . .
O5W K4 S8 98.50(5) . .
O14 K4 S8 68.85(4) 3_665 .
O15 K4 S8 89.90(4) 3_665 .
O7W K4 S8 90.72(5) 3_665 .
O7 K4 S8 149.42(4) 3_655 .
O17 K4 S8 79.27(4) . .
S8 K4 S8 77.58(2) 3_665 .
O3W K4 S8 125.72(4) 4_565 .
O4W K4 K3 95.93(8) . 3_665
O16 K4 K3 48.72(4) . 3_665
O5W K4 K3 100.29(5) . 3_665
O14 K4 K3 42.99(4) 3_665 3_665
O15 K4 K3 92.18(4) 3_665 3_665
O7W K4 K3 46.62(4) 3_665 3_665
O7 K4 K3 147.14(4) 3_655 3_665
O17 K4 K3 128.69(4) . 3_665
S8 K4 K3 67.23(2) 3_665 3_665
O3W K4 K3 152.63(4) 4_565 3_665
S8 K4 K3 51.949(16) . 3_665
O4W K4 H4W1 14.7(6) . .
O16 K4 H4W1 138.5(8) . .
O5W K4 H4W1 92.8(7) . .
O14 K4 H4W1 81.4(10) 3_665 .
O15 K4 H4W1 85.6(6) 3_665 .
O7W K4 H4W1 62.3(7) 3_665 .
O7 K4 H4W1 63.9(10) 3_655 .
O17 K4 H4W1 131.2(8) . .
S8 K4 H4W1 83.7(8) 3_665 .
O3W K4 H4W1 82.0(8) 4_565 .
S8 K4 H4W1 144.3(10) . .
K3 K4 H4W1 92.8(10) 3_665 .
O4W K4 H5W1 93.8(5) . .
O16 K4 H5W1 98.6(3) . .
O5W K4 H5W1 17.0(2) . .
O14 K4 H5W1 150.1(7) 3_665 .
O15 K4 H5W1 151.7(3) 3_665 .
O7W K4 H5W1 74.7(7) 3_665 .
O7 K4 H5W1 44.0(3) 3_655 .
O17 K4 H5W1 99.4(7) . .
S8 K4 H5W1 165.6(5) 3_665 .
O3W K4 H5W1 92.3(5) 4_565 .
S8 K4 H5W1 114.8(3) . .
K3 K4 H5W1 113.6(5) 3_665 .
H4W1 K4 H5W1 81.9(10) . .
O1 Na1 O12 179.80(9) . 2_745
O1 Na1 O3W 87.26(8) . .
O12 Na1 O3W 92.93(8) 2_745 .
O1 Na1 O15 94.55(8) . 2_645
O12 Na1 O15 85.41(7) 2_745 2_645
O3W Na1 O15 83.20(7) . 2_645
O1 Na1 O2 88.23(7) . .
O12 Na1 O2 91.79(7) 2_745 .
O3W Na1 O2 101.93(8) . .
O15 Na1 O2 174.30(8) 2_645 .
O1 Na1 S2 71.66(6) . .
O12 Na1 S2 108.16(6) 2_745 .
O3W Na1 S2 156.43(7) . .
O15 Na1 S2 108.28(6) 2_645 .
O2 Na1 S2 67.87(5) . .
O1 Na1 Na2 78.00(6) . .
O12 Na1 Na2 102.19(6) 2_745 .
O3W Na1 Na2 35.26(5) . .
O15 Na1 Na2 117.63(6) 2_645 .
O2 Na1 Na2 67.81(5) . .
S2 Na1 Na2 126.18(4) . .
O1 Na1 K3 136.22(6) . 4_566
O12 Na1 K3 43.77(5) 2_745 4_566
O3W Na1 K3 82.06(6) . 4_566
O15 Na1 K3 42.17(5) 2_645 4_566
O2 Na1 K3 135.50(6) . 4_566
S2 Na1 K3 120.44(4) . 4_566
Na2 Na1 K3 112.35(3) . 4_566
O1 Na1 K2 140.65(6) . 4_566
O12 Na1 K2 39.54(5) 2_745 4_566
O3W Na1 K2 56.43(5) . 4_566
O15 Na1 K2 95.43(5) 2_645 4_566
O2 Na1 K2 85.50(5) . 4_566
S2 Na1 K2 138.89(4) . 4_566
Na2 Na1 K2 63.68(2) . 4_566
K3 Na1 K2 59.61(2) 4_566 4_566
O1 Na1 K4 81.61(6) . 4_566
O12 Na1 K4 98.46(6) 2_745 4_566
O3W Na1 K4 49.20(5) . 4_566
O15 Na1 K4 36.11(5) 2_645 4_566
O2 Na1 K4 149.52(6) . 4_566
S2 Na1 K4 133.61(4) . 4_566
Na2 Na1 K4 81.96(3) . 4_566
K3 Na1 K4 59.48(2) 4_566 4_566
K2 Na1 K4 84.44(3) 4_566 4_566
O3 Na2 O6 161.65(8) . 2_655
O3 Na2 O10 89.70(8) . 2_755
O6 Na2 O10 89.71(7) 2_655 2_755
O3 Na2 O3W 112.47(8) . .
O6 Na2 O3W 85.87(8) 2_655 .
O10 Na2 O3W 89.56(7) 2_755 .
O3 Na2 O4 87.11(7) . .
O6 Na2 O4 97.62(7) 2_655 .
O10 Na2 O4 165.85(8) 2_755 .
O3W Na2 O4 78.97(7) . .
O3 Na2 S4 70.96(6) . .
O6 Na2 S4 94.31(6) 2_655 .
O10 Na2 S4 123.78(6) 2_755 .
O3W Na2 S4 146.65(7) . .
O4 Na2 S4 67.93(5) . .
O3 Na2 S5 160.69(6) . 2_655
O6 Na2 S5 21.97(5) 2_655 2_655
O10 Na2 S5 108.46(6) 2_755 2_655
O3W Na2 S5 75.20(6) . 2_655
O4 Na2 S5 76.80(5) . 2_655
S4 Na2 S5 92.84(3) . 2_655
O3 Na2 Na1 78.74(6) . .
O6 Na2 Na1 119.53(6) 2_655 .
O10 Na2 Na1 96.59(6) 2_755 .
O3W Na2 Na1 34.49(5) . .
O4 Na2 Na1 69.27(5) . .
S4 Na2 Na1 127.96(4) . .
S5 Na2 Na1 104.82(3) 2_655 .
O3 Na2 K2 93.04(6) . 4_566
O6 Na2 K2 97.22(6) 2_655 4_566
O10 Na2 K2 36.02(5) 2_755 4_566
O3W Na2 K2 55.33(5) . 4_566
O4 Na2 K2 130.41(6) . 4_566
S4 Na2 K2 156.24(4) . 4_566
S5 Na2 K2 105.47(3) 2_655 4_566
Na1 Na2 K2 62.23(2) . 4_566
O3 Na2 H3W1 126.1(6) . .
O6 Na2 H3W1 71.7(6) 2_655 .
O10 Na2 H3W1 103.1(5) 2_755 .
O3W Na2 H3W1 19.9(3) . .
O4 Na2 H3W1 68.2(6) . .
S4 Na2 H3W1 131.3(4) . .
S5 Na2 H3W1 57.3(5) 2_655 .
Na1 Na2 H3W1 48.2(6) . .
K2 Na2 H3W1 72.3(4) 4_566 .
N1 O17 K3 125.26(15) . .
N1 O17 K2 112.06(15) . .
K3 O17 K2 89.75(6) . .
N1 O17 K4 95.92(14) . .
K3 O17 K4 89.64(6) . .
K2 O17 K4 145.81(7) . .
O17 N1 C25 119.6(2) . .
O17 N1 C29 119.9(2) . .
C25 N1 C29 120.5(2) . .
N1 C25 C26 120.5(3) . .
N1 C25 H25 119.8 . .
C26 C25 H25 119.8 . .
C25 C26 C27 120.2(3) . .
C25 C26 H26 119.9 . .
C27 C26 H26 119.9 . .
C26 C27 C28 118.1(3) . .
C26 C27 H27 121.0 . .
C28 C27 H27 121.0 . .
C29 C28 C27 120.4(3) . .
C29 C28 H28 119.8 . .
C27 C28 H28 119.8 . .
N1 C29 C28 120.3(3) . .
N1 C29 H29 119.9 . .
C28 C29 H29 119.9 . .
K2 O1W H1W1 76(3) . .
K2 O1W H1W2 150(4) . .
H1W1 O1W H1W2 106(2) . .
K1 O2W H2W1 121(2) . .
K1 O2W H2W2 113(2) . .
H2W1 O2W H2W2 104(2) . .
Na1 O3W Na2 110.25(8) . .
Na1 O3W K4 99.60(7) . 4_566
Na2 O3W K4 140.85(8) . 4_566
Na1 O3W H3W1 124(2) . .
Na2 O3W H3W1 85(2) . .
K4 O3W H3W1 57(2) 4_566 .
Na1 O3W H3W2 110(2) . .
Na2 O3W H3W2 124(2) . .
K4 O3W H3W2 65(2) 4_566 .
H3W1 O3W H3W2 104(2) . .
K4 O4W H4W1 114(3) . .
K4 O4W H4W2 129(3) . .
H4W1 O4W H4W2 106(2) . .
K4 O5W K1 138.81(8) . 3_655
K4 O5W H5W1 86(3) . .
K1 O5W H5W1 117(3) 3_655 .
K4 O5W H5W2 134(3) . .
K1 O5W H5W2 76(3) 3_655 .
H5W1 O5W H5W2 105(2) . .
K2 O6W K1 109.53(7) . 3_755
K2 O6W H6W1 104(2) . .
K1 O6W H6W1 114(3) 3_755 .
K2 O6W H6W2 145(2) . .
K1 O6W H6W2 75(3) 3_755 .
H6W1 O6W H6W2 106(2) . .
K3 O7W K4 84.63(6) . 3_665
K3 O7W K2 87.21(6) . 3_765
K4 O7W K2 170.93(8) 3_665 3_765
K3 O7W H7W1 115(2) . .
K4 O7W H7W1 107(3) 3_665 .
K2 O7W H7W1 80(3) 3_765 .
K3 O7W H7W2 141(2) . .
K4 O7W H7W2 87(3) 3_665 .
K2 O7W H7W2 97(3) 3_765 .
H7W1 O7W H7W2 104(2) . .

loop_
_geom_bond_atom_site_label_1
_geom_bond_atom_site_label_2
_geom_bond_distance
_geom_bond_site_symmetry_2
O1 C1 1.300(3) .
O1 Na1 2.279(2) .
O2 C7 1.336(3) .
O2 Na1 2.534(2) .
O2 H2 0.83(4) .
O3 C13 1.301(3) .
O3 Na2 2.270(2) .
O4 C19 1.341(3) .
O4 Na2 2.485(2) .
O4 H4 0.82(4) .
S1 C2 1.779(3) .
S1 C24 1.784(3) .
C1 C6 1.425(4) .
C1 C2 1.429(3) .
S2 C6 1.784(3) .
S2 C8 1.788(3) .
S2 Na1 2.8702(13) .
C2 C3 1.385(4) .
S3 C14 1.783(3) .
S3 C12 1.788(3) .
S4 C20 1.787(3) .
S4 C18 1.789(3) .
S4 Na2 2.9000(13) .
C3 C4 1.391(4) .
C3 H3 0.9500 .
C4 C5 1.389(4) .
C4 S5 1.756(3) .
C5 C6 1.396(4) .
C5 H5 0.9500 .
C7 C12 1.412(3) .
C7 C8 1.415(3) .
C8 C9 1.387(4) .
C9 C10 1.391(4) .
C9 H9 0.9500 .
C10 C11 1.392(4) .
C10 S6 1.767(3) .
C11 C12 1.387(4) .
C11 H11 0.9500 .
C13 C14 1.427(3) .
C13 C18 1.427(4) .
C14 C15 1.388(4) .
C15 C16 1.394(4) .
C15 H15 0.9500 .
C16 C17 1.398(3) .
C16 S7 1.764(3) .
C17 C18 1.392(4) .
C17 H17 0.9500 .
C19 C20 1.412(3) .
C19 C24 1.416(3) .
C20 C21 1.393(3) .
C21 C22 1.391(3) .
C21 H21 0.9500 .
C22 C23 1.390(4) .
C22 S8 1.766(3) .
C23 C24 1.384(4) .
C23 H23 0.9500 .
S5 O5 1.462(2) .
S5 O7 1.463(2) .
S5 O6 1.4654(19) .
S5 Na2 3.3465(13) 2_645
S5 K1 3.4746(10) 3_655
O5 K1 3.018(2) 3_655
O6 Na2 2.342(2) 2_645
O6 K1 2.793(2) 3_655
O7 K4 3.013(2) 3_655
S6 O9 1.455(2) .
S6 O8 1.458(2) .
S6 O10 1.464(2) .
S6 K2 3.7104(11) 3_755
O8 K1 2.760(2) 3_755
O8 K1 3.217(2) .
O9 K1 2.722(2) .
O10 Na2 2.382(2) 2_745
O10 K2 2.757(2) 3_755
S7 O13 1.4555(19) .
S7 O12 1.4643(19) .
S7 O11 1.4645(19) .
S7 K3 3.4026(9) 3_765
S7 K2 3.5080(11) 3_765
S7 K2 3.7791(10) .
O11 K2 2.756(2) .
O11 K3 2.902(2) 3_765
O12 Na1 2.311(2) 2_755
O12 K2 2.870(2) 3_765
O12 K3 2.894(2) 3_765
O13 K3 2.6399(19) .
O13 K2 3.016(2) 3_765
S8 O14 1.4565(19) .
S8 O16 1.461(2) .
S8 O15 1.4640(19) .
S8 K3 3.3452(9) 3_665
S8 K4 3.3997(11) 3_665
S8 K4 3.7674(11) .
O14 K3 2.638(2) .
O14 K4 2.855(2) 3_665
O15 Na1 2.493(2) 2_655
O15 K3 2.791(2) 3_665
O15 K4 2.857(2) 3_665
O16 K4 2.719(2) .
O16 K3 2.911(2) 3_665
K1 O2W 2.728(2) .
K1 O8 2.760(2) 3_755
K1 O6 2.793(2) 3_655
K1 O6W 2.931(2) 3_755
K1 O5W 2.985(2) 3_655
K1 O5 3.018(2) 3_655
K1 S5 3.4746(10) 3_655
K1 K2 4.7181(11) 3_755
K2 O10 2.757(2) 3_755
K2 O6W 2.845(2) .
K2 O12 2.870(2) 3_765
K2 O7W 2.965(2) 3_765
K2 O17 2.984(2) .
K2 O13 3.016(2) 3_765
K2 O1W 3.207(3) .
K2 S7 3.5081(11) 3_765
K2 S6 3.7104(11) 3_755
K2 K3 3.9936(10) 3_765
K3 O15 2.791(2) 3_665
K3 O7W 2.824(2) .
K3 O17 2.885(2) .
K3 O12 2.894(2) 3_765
K3 O11 2.902(2) 3_765
K3 O16 2.911(2) 3_665
K3 S8 3.3452(9) 3_665
K3 S7 3.4026(9) 3_765
K3 K4 3.8678(9) 3_665
K3 K2 3.9936(10) 3_765
K4 O4W 2.622(3) .
K4 O5W 2.806(2) .
K4 O14 2.855(2) 3_665
K4 O15 2.857(2) 3_665
K4 O7W 2.921(2) 3_665
K4 O7 3.013(2) 3_655
K4 O17 3.142(2) .
K4 S8 3.3996(11) 3_665
K4 O3W 3.428(2) 4_565
K4 K3 3.8678(9) 3_665
K4 H4W1 3.08(4) .
K4 H5W1 2.87(4) .
Na1 O12 2.311(2) 2_745
Na1 O3W 2.346(2) .
Na1 O15 2.493(2) 2_645
Na1 Na2 3.8864(17) .
Na1 K3 4.0813(14) 4_566
Na1 K2 4.2460(13) 4_566
Na1 K4 4.4649(13) 4_566
Na2 O6 2.342(2) 2_655
Na2 O10 2.382(2) 2_755
Na2 O3W 2.391(2) .
Na2 S5 3.3466(13) 2_655
Na2 K2 4.3012(13) 4_566
Na2 H3W1 2.46(3) .
O17 N1 1.333(3) .
N1 C25 1.351(3) .
N1 C29 1.355(4) .
C25 C26 1.380(4) .
C25 H25 0.9500 .
C26 C27 1.388(4) .
C26 H26 0.9500 .
C27 C28 1.389(4) .
C27 H27 0.9500 .
C28 C29 1.377(4) .
C28 H28 0.9500 .
C29 H29 0.9500 .
O1W H1W1 0.840(10) .
O1W H1W2 0.840(10) .
O2W H2W1 0.844(10) .
O2W H2W2 0.842(10) .
O3W K4 3.428(2) 4_566
O3W H3W1 0.841(10) .
O3W H3W2 0.843(10) .
O4W H4W1 0.858(10) .
O4W H4W2 0.850(10) .
O5W K1 2.985(2) 3_655
O5W H5W1 0.840(10) .
O5W H5W2 0.839(10) .
O6W K1 2.931(2) 3_755
O6W H6W1 0.838(10) .
O6W H6W2 0.836(10) .
O7W K4 2.921(2) 3_665
O7W K2 2.965(2) 3_765
O7W H7W1 0.840(10) .
O7W H7W2 0.840(10) .

loop_
_geom_torsion_atom_site_label_1
_geom_torsion_atom_site_label_2
_geom_torsion_atom_site_label_3
_geom_torsion_atom_site_label_4
_geom_torsion
_geom_torsion_site_symmetry_1
_geom_torsion_site_symmetry_4
Na1 O1 C1 C6 -7.6(3) . .
Na1 O1 C1 C2 172.26(17) . .
O1 C1 C2 C3 179.3(2) . .
C6 C1 C2 C3 -0.8(4) . .
O1 C1 C2 S1 0.7(3) . .
C6 C1 C2 S1 -179.40(18) . .
C24 S1 C2 C3 -97.2(2) . .
C24 S1 C2 C1 81.5(2) . .
C1 C2 C3 C4 1.3(4) . .
S1 C2 C3 C4 179.88(19) . .
C2 C3 C4 C5 -0.4(4) . .
C2 C3 C4 S5 -178.6(2) . .
C3 C4 C5 C6 -0.9(4) . .
S5 C4 C5 C6 177.25(19) . .
C4 C5 C6 C1 1.4(4) . .
C4 C5 C6 S2 -178.97(19) . .
O1 C1 C6 C5 179.3(2) . .
C2 C1 C6 C5 -0.5(4) . .
O1 C1 C6 S2 -0.3(3) . .
C2 C1 C6 S2 179.84(18) . .
C8 S2 C6 C5 81.6(2) . .
Na1 S2 C6 C5 -174.57(19) . .
C8 S2 C6 C1 -98.7(2) . .
Na1 S2 C6 C1 5.1(2) . .
Na1 O2 C7 C12 -177.69(17) . .
Na1 O2 C7 C8 1.1(3) . .
O2 C7 C8 C9 178.1(2) . .
C12 C7 C8 C9 -3.1(4) . .
O2 C7 C8 S2 -0.9(3) . .
C12 C7 C8 S2 177.88(18) . .
C6 S2 C8 C9 -79.8(2) . .
Na1 S2 C8 C9 -178.61(18) . .
C6 S2 C8 C7 99.2(2) . .
Na1 S2 C8 C7 0.4(2) . .
C7 C8 C9 C10 -0.9(4) . .
S2 C8 C9 C10 178.08(19) . .
C8 C9 C10 C11 3.8(4) . .
C8 C9 C10 S6 -177.81(19) . .
C9 C10 C11 C12 -2.5(4) . .
S6 C10 C11 C12 179.11(19) . .
C10 C11 C12 C7 -1.7(4) . .
C10 C11 C12 S3 174.29(19) . .
O2 C7 C12 C11 -176.8(2) . .
C8 C7 C12 C11 4.4(4) . .
O2 C7 C12 S3 7.5(3) . .
C8 C7 C12 S3 -171.30(18) . .
C14 S3 C12 C11 97.7(2) . .
C14 S3 C12 C7 -86.4(2) . .
Na2 O3 C13 C14 168.76(17) . .
Na2 O3 C13 C18 -12.9(3) . .
O3 C13 C14 C15 179.0(2) . .
C18 C13 C14 C15 0.6(4) . .
O3 C13 C14 S3 -2.0(3) . .
C18 C13 C14 S3 179.56(18) . .
C12 S3 C14 C15 -101.9(2) . .
C12 S3 C14 C13 79.0(2) . .
C13 C14 C15 C16 -0.7(4) . .
S3 C14 C15 C16 -179.73(19) . .
C14 C15 C16 C17 1.3(4) . .
C14 C15 C16 S7 -175.28(19) . .
C15 C16 C17 C18 -1.8(4) . .
S7 C16 C17 C18 174.87(19) . .
C16 C17 C18 C13 1.7(4) . .
C16 C17 C18 S4 -177.83(19) . .
O3 C13 C18 C17 -179.5(2) . .
C14 C13 C18 C17 -1.1(4) . .
O3 C13 C18 S4 0.0(3) . .
C14 C13 C18 S4 178.46(18) . .
C20 S4 C18 C17 84.6(2) . .
Na2 S4 C18 C17 -172.70(19) . .
C20 S4 C18 C13 -94.9(2) . .
Na2 S4 C18 C13 7.8(2) . .
Na2 O4 C19 C20 1.0(3) . .
Na2 O4 C19 C24 -178.32(17) . .
O4 C19 C20 C21 176.4(2) . .
C24 C19 C20 C21 -4.2(4) . .
O4 C19 C20 S4 -3.4(3) . .
C24 C19 C20 S4 175.91(18) . .
C18 S4 C20 C21 -78.2(2) . .
Na2 S4 C20 C21 -176.32(18) . .
C18 S4 C20 C19 101.7(2) . .
Na2 S4 C20 C19 3.5(2) . .
C19 C20 C21 C22 -0.8(4) . .
S4 C20 C21 C22 179.10(19) . .
C20 C21 C22 C23 4.1(4) . .
C20 C21 C22 S8 -176.84(19) . .
C21 C22 C23 C24 -2.3(4) . .
S8 C22 C23 C24 178.6(2) . .
C22 C23 C24 C19 -2.9(4) . .
C22 C23 C24 S1 174.7(2) . .
O4 C19 C24 C23 -174.6(2) . .
C20 C19 C24 C23 6.1(4) . .
O4 C19 C24 S1 7.9(3) . .
C20 C19 C24 S1 -171.43(18) . .
C2 S1 C24 C23 95.0(2) . .
C2 S1 C24 C19 -87.4(2) . .
C5 C4 S5 O5 -107.1(2) . .
C3 C4 S5 O5 71.1(2) . .
C5 C4 S5 O7 13.1(2) . .
C3 C4 S5 O7 -168.7(2) . .
C5 C4 S5 O6 134.0(2) . .
C3 C4 S5 O6 -47.8(2) . .
C5 C4 S5 Na2 98.8(2) . 2_645
C3 C4 S5 Na2 -83.0(2) . 2_645
C5 C4 S5 K1 -171.86(18) . 3_655
C3 C4 S5 K1 6.3(2) . 3_655
O7 S5 O5 K1 130.66(10) . 3_655
O6 S5 O5 K1 4.29(12) . 3_655
C4 S5 O5 K1 -112.05(11) . 3_655
Na2 S5 O5 K1 16.41(19) 2_645 3_655
O5 S5 O6 Na2 168.72(12) . 2_645
O7 S5 O6 Na2 43.00(16) . 2_645
C4 S5 O6 Na2 -74.22(15) . 2_645
K1 S5 O6 Na2 173.50(16) 3_655 2_645
O5 S5 O6 K1 -4.78(13) . 3_655
O7 S5 O6 K1 -130.49(10) . 3_655
C4 S5 O6 K1 112.28(11) . 3_655
Na2 S5 O6 K1 -173.50(16) 2_645 3_655
O5 S5 O7 K4 -43.7(3) . 3_655
O6 S5 O7 K4 81.5(3) . 3_655
C4 S5 O7 K4 -161.5(2) . 3_655
Na2 S5 O7 K4 105.6(2) 2_645 3_655
K1 S5 O7 K4 24.7(3) 3_655 3_655
C9 C10 S6 O9 33.4(2) . .
C11 C10 S6 O9 -148.2(2) . .
C9 C10 S6 O8 153.7(2) . .
C11 C10 S6 O8 -27.9(2) . .
C9 C10 S6 O10 -86.3(2) . .
C11 C10 S6 O10 92.1(2) . .
C9 C10 S6 K2 -57.9(3) . 3_755
C11 C10 S6 K2 120.52(19) . 3_755
O9 S6 O8 K1 -159.69(17) . 3_755
O10 S6 O8 K1 -32.1(2) . 3_755
C10 S6 O8 K1 83.9(2) . 3_755
K2 S6 O8 K1 -75.00(19) 3_755 3_755
O9 S6 O8 K1 -12.73(11) . .
O10 S6 O8 K1 114.82(10) . .
C10 S6 O8 K1 -129.18(9) . .
K2 S6 O8 K1 71.96(6) 3_755 .
O8 S6 O9 K1 16.04(14) . .
O10 S6 O9 K1 -111.83(11) . .
C10 S6 O9 K1 131.93(11) . .
K2 S6 O9 K1 -89.77(8) 3_755 .
O9 S6 O10 Na2 -155.49(13) . 2_745
O8 S6 O10 Na2 76.58(16) . 2_745
C10 S6 O10 Na2 -39.05(17) . 2_745
K2 S6 O10 Na2 169.7(2) 3_755 2_745
O9 S6 O10 K2 34.79(15) . 3_755
O8 S6 O10 K2 -93.13(14) . 3_755
C10 S6 O10 K2 151.24(12) . 3_755
C15 C16 S7 O13 141.9(2) . .
C17 C16 S7 O13 -34.7(2) . .
C15 C16 S7 O12 -97.9(2) . .
C17 C16 S7 O12 85.5(2) . .
C15 C16 S7 O11 21.7(2) . .
C17 C16 S7 O11 -155.0(2) . .
C15 C16 S7 K3 -35.8(3) . 3_765
C17 C16 S7 K3 147.58(15) . 3_765
C15 C16 S7 K2 -155.42(16) . 3_765
C17 C16 S7 K2 28.0(3) . 3_765
C15 C16 S7 K2 58.4(2) . .
C17 C16 S7 K2 -118.18(19) . .
O13 S7 O11 K2 6.51(16) . .
O12 S7 O11 K2 -118.22(12) . .
C16 S7 O11 K2 122.81(13) . .
K3 S7 O11 K2 -94.41(11) 3_765 .
K2 S7 O11 K2 -59.89(14) 3_765 .
O13 S7 O11 K3 100.92(10) . 3_765
O12 S7 O11 K3 -23.81(11) . 3_765
C16 S7 O11 K3 -142.78(9) . 3_765
K2 S7 O11 K3 34.52(10) 3_765 3_765
K2 S7 O11 K3 94.41(11) . 3_765
O13 S7 O12 Na1 137.93(17) . 2_755
O11 S7 O12 Na1 -96.30(19) . 2_755
C16 S7 O12 Na1 20.3(2) . 2_755
K3 S7 O12 Na1 -120.2(2) 3_765 2_755
K2 S7 O12 Na1 146.2(2) 3_765 2_755
K2 S7 O12 Na1 -135.73(14) . 2_755
O13 S7 O12 K2 -8.26(12) . 3_765
O11 S7 O12 K2 117.51(10) . 3_765
C16 S7 O12 K2 -125.89(10) . 3_765
K3 S7 O12 K2 93.62(7) 3_765 3_765
K2 S7 O12 K2 78.07(9) . 3_765
O13 S7 O12 K3 -101.88(10) . 3_765
O11 S7 O12 K3 23.89(11) . 3_765
C16 S7 O12 K3 140.50(10) . 3_765
K2 S7 O12 K3 -93.62(7) 3_765 3_765
K2 S7 O12 K3 -15.54(10) . 3_765
O12 S7 O13 K3 118.0(4) . .
O11 S7 O13 K3 -6.6(4) . .
C16 S7 O13 K3 -122.5(4) . .
K3 S7 O13 K3 56.1(4) 3_765 .
K2 S7 O13 K3 110.3(4) 3_765 .
K2 S7 O13 K3 -2.6(3) . .
O12 S7 O13 K2 7.70(11) . 3_765
O11 S7 O13 K2 -116.96(10) . 3_765
C16 S7 O13 K2 127.21(10) . 3_765
K3 S7 O13 K2 -54.27(8) 3_765 3_765
K2 S7 O13 K2 -112.92(6) . 3_765
C23 C22 S8 O14 -154.9(2) . .
C21 C22 S8 O14 26.1(2) . .
C23 C22 S8 O16 -34.1(2) . .
C21 C22 S8 O16 146.8(2) . .
C23 C22 S8 O15 84.7(2) . .
C21 C22 S8 O15 -94.3(2) . .
C23 C22 S8 K3 28.6(3) . 3_665
C21 C22 S8 K3 -150.50(16) . 3_665
C23 C22 S8 K4 145.17(17) . 3_665
C21 C22 S8 K4 -33.9(3) . 3_665
C23 C22 S8 K4 -67.2(2) . .
C21 C22 S8 K4 113.7(2) . .
O16 S8 O14 K3 7.7(4) . .
O15 S8 O14 K3 -118.6(4) . .
C22 S8 O14 K3 124.2(4) . .
K3 S8 O14 K3 -58.2(4) 3_665 .
K4 S8 O14 K3 -115.0(4) 3_665 .
K4 S8 O14 K3 -1.1(3) . .
O16 S8 O14 K4 122.80(10) . 3_665
O15 S8 O14 K4 -3.57(12) . 3_665
C22 S8 O14 K4 -120.76(10) . 3_665
K3 S8 O14 K4 56.89(8) 3_665 3_665
K4 S8 O14 K4 113.95(6) . 3_665
O14 S8 O15 Na1 -138.41(16) . 2_655
O16 S8 O15 Na1 94.25(18) . 2_655
C22 S8 O15 Na1 -21.5(2) . 2_655
K3 S8 O15 Na1 118.81(19) 3_665 2_655
K4 S8 O15 Na1 -142.0(2) 3_665 2_655
K4 S8 O15 Na1 132.86(14) . 2_655
O14 S8 O15 K3 102.77(11) . 3_665
O16 S8 O15 K3 -24.56(12) . 3_665
C22 S8 O15 K3 -140.29(10) . 3_665
K4 S8 O15 K3 99.21(8) 3_665 3_665
K4 S8 O15 K3 14.04(10) . 3_665
O14 S8 O15 K4 3.56(12) . 3_665
O16 S8 O15 K4 -123.77(10) . 3_665
C22 S8 O15 K4 120.50(10) . 3_665
K3 S8 O15 K4 -99.21(8) 3_665 3_665
K4 S8 O15 K4 -85.17(8) . 3_665
O14 S8 O16 K4 -14.94(17) . .
O15 S8 O16 K4 112.01(13) . .
C22 S8 O16 K4 -131.68(13) . .
K3 S8 O16 K4 88.77(11) 3_665 .
K4 S8 O16 K4 49.07(17) 3_665 .
O14 S8 O16 K3 -103.70(10) . 3_665
O15 S8 O16 K3 23.24(11) . 3_665
C22 S8 O16 K3 139.55(9) . 3_665
K4 S8 O16 K3 -39.70(11) 3_665 3_665
K4 S8 O16 K3 -88.77(11) . 3_665
K3 O17 N1 C25 -18.8(3) . .
K2 O17 N1 C25 87.5(2) . .
K4 O17 N1 C25 -112.5(2) . .
K3 O17 N1 C29 161.43(19) . .
K2 O17 N1 C29 -92.3(2) . .
K4 O17 N1 C29 67.7(2) . .
O17 N1 C25 C26 179.8(2) . .
C29 N1 C25 C26 -0.4(4) . .
N1 C25 C26 C27 -0.2(4) . .
C25 C26 C27 C28 0.2(4) . .
C26 C27 C28 C29 0.4(5) . .
O17 N1 C29 C28 -179.3(3) . .
C25 N1 C29 C28 0.9(4) . .
C27 C28 C29 N1 -1.0(5) . .
